data_4081995
loop_
_publ_author_name
'Talavera, M.'
'Bola\~no, S.'
'Bravo, J.'
'Castro, J.'
'Garc\?\'ia-Font\'an, S.'

_publ_section_title
;
 Cyclometalated Iridium Complexes from Intramolecular C--H Activation of
 [IrCp*Cl{&#x2550;C(OMe)CH&#x2550;C(CH3)R}L] (R = CH3, Ph; L = PPh2Me,
 PMe3)
;
_journal_issue 23
_journal_name_full Organometallics
_journal_page_first 7241
_journal_paper_doi 10.1021/om4008778
_journal_volume 32
_journal_year 2013
_chemical_formula_sum 'C29 H38 Cl F6 Ir O P2'
_chemical_formula_weight 806.18
_chemical_name_systematic
; 
 ? 
;
_space_group_IT_number 61
_symmetry_cell_setting orthorhombic
_symmetry_space_group_name_Hall '-P 2ac 2ab'
_symmetry_space_group_name_H-M 'P b c a'
_atom_sites_solution_hydrogens geom
_atom_sites_solution_primary direct
_atom_sites_solution_secondary difmap
_audit_creation_method SHELXL-97
_cell_angle_alpha 90.00
_cell_angle_beta 90.00
_cell_angle_gamma 90.00
_cell_formula_units_Z 8
_cell_length_a 19.682(2)
_cell_length_b 14.4566(17)
_cell_length_c 20.905(3)
_cell_measurement_reflns_used 5533
_cell_measurement_temperature 100(2)
_cell_measurement_theta_max 27.42
_cell_measurement_theta_min 2.50
_cell_volume 5948.2(13)
_computing_cell_refinement 'Bruker SAINT'
_computing_data_collection 'Bruker SMART'
_computing_data_reduction 'Bruker SAINT'
_computing_molecular_graphics 'ORTEP-3 for Windows (Farrugia, 1997)'
_computing_structure_refinement 'SHELXL-97 (Sheldrick, 1997)'
_computing_structure_solution 'SHELXS-97 (Sheldrick, 1990)'
_diffrn_ambient_temperature 100(2)
_diffrn_measured_fraction_theta_full 0.997
_diffrn_measured_fraction_theta_max 0.997
_diffrn_measurement_device_type 'Bruker SMART 1000 CCD'
_diffrn_measurement_method '\f and \w scans'
_diffrn_radiation_monochromator graphite
_diffrn_radiation_source 'fine-focus sealed tube'
_diffrn_radiation_type MoK\a
_diffrn_radiation_wavelength 0.71073
_diffrn_reflns_av_R_equivalents 0.1038
_diffrn_reflns_av_sigmaI/netI 0.0676
_diffrn_reflns_limit_h_max 25
_diffrn_reflns_limit_h_min -25
_diffrn_reflns_limit_k_max 19
_diffrn_reflns_limit_k_min -19
_diffrn_reflns_limit_l_max 27
_diffrn_reflns_limit_l_min -27
_diffrn_reflns_number 52831
_diffrn_reflns_theta_full 28.03
_diffrn_reflns_theta_max 28.03
_diffrn_reflns_theta_min 1.95
_exptl_absorpt_coefficient_mu 4.747
_exptl_absorpt_correction_T_max 0.7456
_exptl_absorpt_correction_T_min 0.5318
_exptl_absorpt_correction_type multi-scan
_exptl_crystal_colour yellow
_exptl_crystal_density_diffrn 1.800
_exptl_crystal_density_method 'not measured'
_exptl_crystal_description plate
_exptl_crystal_F_000 3184
_exptl_crystal_size_max 0.32
_exptl_crystal_size_mid 0.20
_exptl_crystal_size_min 0.10
_refine_diff_density_max 2.485
_refine_diff_density_min -3.069
_refine_diff_density_rms 0.235
_refine_ls_extinction_method none
_refine_ls_goodness_of_fit_ref 1.027
_refine_ls_hydrogen_treatment mixed
_refine_ls_matrix_type full
_refine_ls_number_parameters 420
_refine_ls_number_reflns 7173
_refine_ls_number_restraints 0
_refine_ls_restrained_S_all 1.027
_refine_ls_R_factor_all 0.1442
_refine_ls_R_factor_gt 0.0537
_refine_ls_shift/su_max 0.000
_refine_ls_shift/su_mean 0.000
_refine_ls_structure_factor_coef Fsqd
_refine_ls_weighting_details 'calc w=1/[\s^2^(Fo^2^)+(0.0212P)^2^+199.7171P] where P=(Fo^2^+2Fc^2^)/3'
_refine_ls_weighting_scheme calc
_refine_ls_wR_factor_gt 0.1040
_refine_ls_wR_factor_ref 0.1515
_reflns_number_gt 3366
_reflns_number_total 7173
_reflns_threshold_expression >2sigma(I)
_cod_data_source_file om4008778_si_001.cif
_cod_data_source_block 1a_md
_cod_depositor_comments
;
The following automatic conversions were performed:

'_symmetry_cell_setting' value 'Orthorhombic' changed to
'orthorhombic' according to
/home/saulius/struct/CIF-dictionaries/cif_core.dic dictionary named
'cif_core.dic' version 2.4.2 from 2011-04-26.

Automatic conversion script
Id: cif_fix_values 1891 2012-01-12 08:04:46Z andrius 
;
_cod_original_cell_volume 5948.3(12)
_cod_original_sg_symbol_H-M 'Pbca '
_cod_database_code 4081995

loop_
_symmetry_equiv_pos_as_xyz
'x, y, z'
'-x+1/2, -y, z+1/2'
'-x, y+1/2, -z+1/2'
'x+1/2, -y+1/2, -z'
'-x, -y, -z'
'x-1/2, y, -z-1/2'
'x, -y-1/2, z-1/2'
'-x-1/2, y-1/2, z'

loop_
_atom_site_label
_atom_site_type_symbol
_atom_site_fract_x
_atom_site_fract_y
_atom_site_fract_z
_atom_site_U_iso_or_equiv
_atom_site_adp_type
_atom_site_occupancy
_atom_site_symmetry_multiplicity
_atom_site_calc_flag
_atom_site_refinement_flags
CT H 0.0778 0.2627 0.5287 0.000 Uiso 0.00 1 d P
Ir Ir 0.166015(18) 0.25068(4) 0.49595(2) 0.02123(12) Uani 1 1 d .
Cl Cl 0.21386(14) 0.10336(17) 0.46900(13) 0.0205(5) Uani 1 1 d .
C1 C 0.0576(7) 0.2050(9) 0.4910(6) 0.026(3) Uani 1 1 d .
C2 C 0.0600(7) 0.3034(10) 0.4785(9) 0.043(4) Uani 1 1 d .
C3 C 0.0904(7) 0.3447(10) 0.5352(9) 0.048(4) Uani 1 1 d .
C4 C 0.0997(7) 0.2727(9) 0.5835(6) 0.034(3) Uiso 1 1 d .
C5 C 0.0812(6) 0.1874(9) 0.5554(7) 0.031(3) Uani 1 1 d .
C6 C 0.0281(6) 0.1323(10) 0.4481(6) 0.035(3) Uani 1 1 d .
H6A H -0.0156 0.1116 0.4654 0.052 Uiso 1 1 calc R
H6B H 0.0594 0.0796 0.4457 0.052 Uiso 1 1 calc R
H6C H 0.0213 0.1580 0.4052 0.052 Uiso 1 1 calc R
C7 C 0.0355(8) 0.3503(12) 0.4198(10) 0.065(6) Uani 1 1 d .
H7A H 0.0438 0.3105 0.3827 0.097 Uiso 1 1 calc R
H7B H 0.0597 0.4089 0.4144 0.097 Uiso 1 1 calc R
H7C H -0.0133 0.3623 0.4237 0.097 Uiso 1 1 calc R
C8 C 0.0937(8) 0.4488(10) 0.5451(10) 0.067(6) Uani 1 1 d .
H8A H 0.1267 0.4756 0.5152 0.100 Uiso 1 1 calc R
H8B H 0.1078 0.4620 0.5891 0.100 Uiso 1 1 calc R
H8C H 0.0488 0.4758 0.5373 0.100 Uiso 1 1 calc R
C9 C 0.1176(8) 0.2893(12) 0.6506(7) 0.053(4) Uani 1 1 d .
H9A H 0.1404 0.2346 0.6680 0.080 Uiso 1 1 calc R
H9B H 0.0763 0.3018 0.6752 0.080 Uiso 1 1 calc R
H9C H 0.1481 0.3427 0.6533 0.080 Uiso 1 1 calc R
C10 C 0.0816(7) 0.0936(10) 0.5866(7) 0.043(4) Uani 1 1 d .
H10A H 0.1060 0.0971 0.6274 0.065 Uiso 1 1 calc R
H10B H 0.1042 0.0491 0.5584 0.065 Uiso 1 1 calc R
H10C H 0.0347 0.0736 0.5943 0.065 Uiso 1 1 calc R
P1 P 0.26988(15) 0.2870(2) 0.54205(14) 0.0210(6) Uani 1 1 d .
C21 C 0.2985(6) 0.2114(8) 0.6060(5) 0.025(3) Uani 1 1 d .
C22 C 0.2592(7) 0.1385(8) 0.6281(5) 0.025(3) Uani 1 1 d .
H22 H 0.2172 0.1247 0.6077 0.030 Uiso 1 1 calc R
C23 C 0.2807(8) 0.0853(9) 0.6800(6) 0.035(3) Uani 1 1 d .
H23 H 0.2531 0.0363 0.6955 0.042 Uiso 1 1 calc R
C24 C 0.3421(8) 0.1040(9) 0.7086(6) 0.035(3) Uani 1 1 d .
H24 H 0.3566 0.0674 0.7437 0.043 Uiso 1 1 calc R
C25 C 0.3835(7) 0.1754(10) 0.6870(6) 0.036(3) Uani 1 1 d .
H25 H 0.4259 0.1875 0.7070 0.044 Uiso 1 1 calc R
C26 C 0.3619(6) 0.2290(9) 0.6354(6) 0.030(3) Uani 1 1 d .
H26 H 0.3899 0.2777 0.6199 0.036 Uiso 1 1 calc R
C31 C 0.3382(5) 0.2872(8) 0.4840(5) 0.019(2) Uani 1 1 d .
C32 C 0.3689(5) 0.2030(8) 0.4646(6) 0.023(3) Uani 1 1 d .
H32 H 0.3585 0.1468 0.4860 0.028 Uiso 1 1 calc R
C33 C 0.4137(6) 0.2038(9) 0.4145(6) 0.026(3) Uani 1 1 d .
H33 H 0.4348 0.1474 0.4023 0.031 Uiso 1 1 calc R
C34 C 0.4299(6) 0.2848(10) 0.3802(6) 0.030(3) Uani 1 1 d .
H34 H 0.4595 0.2831 0.3444 0.036 Uiso 1 1 calc R
C35 C 0.4005(6) 0.3687(9) 0.4010(5) 0.025(3) Uani 1 1 d .
H35 H 0.4112 0.4248 0.3796 0.030 Uiso 1 1 calc R
C36 C 0.3558(6) 0.3695(8) 0.4528(5) 0.022(2) Uani 1 1 d .
H36 H 0.3371 0.4264 0.4670 0.026 Uiso 1 1 calc R
C41 C 0.2721(6) 0.4000(8) 0.5794(5) 0.022(2) Uani 1 1 d .
H41A H 0.2381 0.4026 0.6136 0.034 Uiso 1 1 calc R
H41B H 0.2620 0.4476 0.5474 0.034 Uiso 1 1 calc R
H41C H 0.3173 0.4109 0.5975 0.034 Uiso 1 1 calc R
O1 O 0.1930(4) 0.3992(5) 0.4152(4) 0.0231(17) Uani 1 1 d .
C11 C 0.2014(5) 0.3098(8) 0.4161(6) 0.021(2) Uani 1 1 d .
C12 C 0.2110(6) 0.4543(8) 0.3580(6) 0.028(3) Uani 1 1 d .
H12A H 0.1931 0.4238 0.3197 0.043 Uiso 1 1 calc R
H12B H 0.2605 0.4593 0.3548 0.043 Uiso 1 1 calc R
H12C H 0.1912 0.5163 0.3618 0.043 Uiso 1 1 calc R
C13 C 0.2355(7) 0.2662(9) 0.3625(6) 0.032(3) Uani 1 1 d .
H13 H 0.2809 0.2865 0.3566 0.039 Uiso 1 1 calc R
C14 C 0.2161(8) 0.2052(13) 0.3211(6) 0.055(5) Uani 1 1 d .
C15 C 0.1527(8) 0.1524(13) 0.3250(8) 0.056(4) Uani 1 1 d .
H15A H 0.1324 0.1606 0.3674 0.083 Uiso 1 1 calc R
H15B H 0.1623 0.0866 0.3179 0.083 Uiso 1 1 calc R
H15C H 0.1210 0.1745 0.2923 0.083 Uiso 1 1 calc R
C16 C 0.2619(10) 0.1691(11) 0.2697(6) 0.054(5) Uani 1 1 d .
H16A H 0.2456 0.1905 0.2279 0.082 Uiso 1 1 calc R
H16B H 0.2619 0.1014 0.2706 0.082 Uiso 1 1 calc R
H16C H 0.3082 0.1919 0.2768 0.082 Uiso 1 1 calc R
P3 P 0.03398(18) 0.5383(2) 0.24756(17) 0.0326(7) Uani 1 1 d .
F5 F 0.0994(10) 0.5753(17) 0.2925(10) 0.084(9) Uani 0.542(19) 1 d P
F2 F -0.0193(9) 0.5109(15) 0.2021(9) 0.057(6) Uani 0.542(19) 1 d P
F3 F 0.0852(10) 0.5574(13) 0.1873(9) 0.053(6) Uani 0.542(19) 1 d P
F4 F -0.0083(12) 0.5297(12) 0.3109(8) 0.050(5) Uani 0.542(19) 1 d P
F1 F 0.0138(10) 0.6478(13) 0.2440(10) 0.041(5) Uani 0.542(19) 1 d P
F6 F 0.0635(14) 0.4374(14) 0.2541(10) 0.077(8) Uani 0.542(19) 1 d P
F1A F 0.0460(15) 0.6386(17) 0.2656(10) 0.048(7) Uani 0.458(19) 1 d P
F2A F -0.0451(10) 0.5512(17) 0.2629(18) 0.094(13) Uani 0.458(19) 1 d P
F3A F 0.0223(16) 0.5645(15) 0.1752(9) 0.067(10) Uani 0.458(19) 1 d P
F4A F 0.0451(15) 0.5034(16) 0.3189(9) 0.065(8) Uani 0.458(19) 1 d P
F5A F 0.1087(8) 0.5129(16) 0.2302(11) 0.052(7) Uani 0.458(19) 1 d P
F6A F 0.0126(10) 0.4294(12) 0.2292(9) 0.037(6) Uani 0.458(19) 1 d P

loop_
_atom_site_aniso_label
_atom_site_aniso_U_11
_atom_site_aniso_U_22
_atom_site_aniso_U_33
_atom_site_aniso_U_23
_atom_site_aniso_U_13
_atom_site_aniso_U_12
Ir 0.01346(16) 0.01169(15) 0.0385(2) 0.0015(2) 0.00835(18) 0.0014(2)
Cl 0.0239(13) 0.0146(12) 0.0230(13) -0.0003(10) 0.0038(11) 0.0006(11)
C1 0.032(7) 0.019(6) 0.027(6) 0.006(5) 0.008(5) -0.009(5)
C2 0.018(7) 0.028(8) 0.081(12) 0.014(8) 0.013(7) 0.001(6)
C3 0.018(7) 0.032(8) 0.094(13) -0.016(8) 0.031(8) 0.003(6)
C5 0.019(6) 0.032(7) 0.043(8) -0.001(6) 0.021(6) 0.005(5)
C6 0.019(6) 0.049(9) 0.036(7) 0.003(7) 0.005(5) -0.004(6)
C7 0.022(8) 0.050(11) 0.122(17) 0.031(11) 0.000(9) 0.010(7)
C8 0.049(10) 0.028(8) 0.123(17) -0.021(10) 0.022(11) 0.012(7)
C9 0.041(9) 0.066(11) 0.053(9) -0.035(8) 0.023(7) -0.002(8)
C10 0.035(8) 0.037(8) 0.058(10) 0.020(7) 0.018(7) -0.006(7)
P1 0.0248(15) 0.0146(12) 0.0236(15) -0.0007(12) 0.0073(12) 0.0009(12)
C21 0.036(7) 0.016(5) 0.022(6) 0.001(5) 0.010(5) 0.006(5)
C22 0.035(7) 0.020(6) 0.020(6) -0.004(5) 0.003(5) -0.003(5)
C23 0.064(10) 0.024(6) 0.016(6) 0.005(5) 0.004(6) -0.004(7)
C24 0.062(10) 0.025(7) 0.020(6) 0.008(5) -0.005(6) 0.003(7)
C25 0.038(8) 0.042(8) 0.030(7) 0.008(6) 0.002(6) 0.003(6)
C26 0.033(7) 0.036(9) 0.022(6) 0.006(5) -0.003(5) -0.001(5)
C31 0.013(5) 0.027(5) 0.017(5) -0.006(4) -0.007(4) -0.001(5)
C32 0.014(5) 0.014(6) 0.041(7) -0.006(5) 0.001(5) 0.007(4)
C33 0.016(6) 0.030(7) 0.031(6) -0.020(6) 0.001(5) 0.002(5)
C34 0.017(6) 0.051(8) 0.022(6) -0.009(6) 0.001(5) 0.006(5)
C35 0.024(6) 0.038(7) 0.013(5) -0.002(5) -0.001(4) -0.004(5)
C36 0.028(6) 0.023(6) 0.015(5) -0.003(4) -0.008(4) 0.004(5)
C41 0.027(6) 0.022(6) 0.018(5) -0.003(5) 0.007(5) -0.007(5)
O1 0.029(4) 0.021(4) 0.019(4) 0.008(3) -0.005(3) 0.002(3)
C11 0.015(5) 0.020(6) 0.029(6) 0.007(5) -0.003(4) 0.004(4)
C12 0.032(7) 0.025(6) 0.028(6) 0.006(5) -0.010(5) 0.001(5)
C13 0.033(7) 0.037(9) 0.027(6) -0.010(5) -0.006(5) 0.005(6)
C14 0.046(9) 0.098(13) 0.022(7) -0.012(8) 0.017(6) -0.038(9)
C15 0.038(9) 0.072(12) 0.058(10) -0.001(9) -0.001(8) -0.006(8)
C16 0.100(14) 0.043(9) 0.020(7) 0.001(6) 0.007(8) -0.021(9)
P3 0.0383(18) 0.0353(17) 0.0241(16) -0.0030(16) 0.0034(15) 0.0085(15)
F5 0.052(12) 0.12(2) 0.077(15) -0.038(14) -0.036(11) 0.040(13)
F2 0.054(12) 0.078(16) 0.040(11) -0.023(10) -0.009(8) -0.010(11)
F3 0.053(13) 0.063(12) 0.042(11) -0.015(9) 0.035(10) -0.022(10)
F4 0.067(15) 0.048(11) 0.034(10) 0.000(8) 0.020(10) 0.013(10)
F1 0.050(12) 0.025(8) 0.047(13) 0.002(9) 0.018(9) 0.005(8)
F6 0.11(2) 0.056(12) 0.069(13) 0.011(11) 0.031(14) 0.053(14)
F1A 0.08(2) 0.036(13) 0.024(11) -0.009(9) 0.003(11) -0.018(14)
F2A 0.016(10) 0.072(17) 0.19(4) -0.09(2) 0.025(15) -0.015(10)
F3A 0.13(3) 0.049(14) 0.026(10) 0.002(9) -0.011(13) 0.049(16)
F4A 0.11(2) 0.056(15) 0.031(11) -0.005(10) 0.001(12) -0.001(15)
F5A 0.016(8) 0.079(16) 0.060(15) -0.017(13) 0.012(9) -0.003(9)
F6A 0.035(11) 0.027(10) 0.050(12) -0.020(8) 0.023(9) -0.008(8)

loop_
_atom_type_symbol
_atom_type_description
_atom_type_scat_dispersion_real
_atom_type_scat_dispersion_imag
_atom_type_scat_source
C C 0.0033 0.0016 'International Tables Vol C Tables 4.2.6.8 and 6.1.1.4'
H H 0.0000 0.0000 'International Tables Vol C Tables 4.2.6.8 and 6.1.1.4'
O O 0.0106 0.0060 'International Tables Vol C Tables 4.2.6.8 and 6.1.1.4'
F F 0.0171 0.0103 'International Tables Vol C Tables 4.2.6.8 and 6.1.1.4'
P P 0.1023 0.0942 'International Tables Vol C Tables 4.2.6.8 and 6.1.1.4'
Cl Cl 0.1484 0.1585 'International Tables Vol C Tables 4.2.6.8 and 6.1.1.4'
Ir Ir -1.4442 7.9887 'International Tables Vol C Tables 4.2.6.8 and 6.1.1.4'

loop_
_geom_angle_atom_site_label_1
_geom_angle_atom_site_label_2
_geom_angle_atom_site_label_3
_geom_angle
CT Ir C11 126.0(3)
CT Ir C3 34.0(4)
C11 Ir C3 106.6(6)
CT Ir C1 32.9(3)
C11 Ir C1 114.9(4)
C3 Ir C1 63.2(5)
CT Ir C2 33.9(4)
C11 Ir C2 92.4(5)
C3 Ir C2 38.4(6)
C1 Ir C2 37.6(4)
CT Ir C4 32.9(3)
C11 Ir C4 144.4(5)
C3 Ir C4 38.3(5)
C1 Ir C4 61.9(5)
C2 Ir C4 63.3(5)
CT Ir C5 32.6(3)
C11 Ir C5 152.1(5)
C3 Ir C5 62.8(5)
C1 Ir C5 37.4(5)
C2 Ir C5 62.9(5)
C4 Ir C5 36.2(5)
CT Ir P1 130.04(7)
C11 Ir P1 86.7(3)
C3 Ir P1 107.7(4)
C1 Ir P1 157.9(3)
C2 Ir P1 143.8(4)
C4 Ir P1 98.0(3)
C5 Ir P1 120.7(4)
CT Ir Cl 122.17(7)
C11 Ir Cl 92.7(3)
C3 Ir Cl 155.9(4)
C1 Ir Cl 95.9(3)
C2 Ir Cl 128.9(4)
C4 Ir Cl 122.7(3)
C5 Ir Cl 93.4(3)
P1 Ir Cl 87.28(10)
C5 C1 C2 109.4(12)
C5 C1 C6 123.9(11)
C2 C1 C6 126.4(14)
C5 C1 Ir 72.7(7)
C2 C1 Ir 71.7(8)
C6 C1 Ir 127.1(9)
C1 C2 C3 105.6(14)
C1 C2 C7 126.0(16)
C3 C2 C7 128.4(14)
C1 C2 Ir 70.6(8)
C3 C2 Ir 68.0(7)
C7 C2 Ir 126.3(10)
C2 C3 C4 108.8(12)
C2 C3 C8 122.3(16)
C4 C3 C8 127.2(16)
C2 C3 Ir 73.6(8)
C4 C3 Ir 74.4(8)
C8 C3 Ir 129.8(10)
C5 C4 C3 107.6(12)
C5 C4 C9 127.1(13)
C3 C4 C9 125.0(13)
C5 C4 Ir 72.0(7)
C3 C4 Ir 67.3(7)
C9 C4 Ir 131.0(10)
C4 C5 C1 108.4(12)
C4 C5 C10 127.2(13)
C1 C5 C10 124.3(13)
C4 C5 Ir 71.8(7)
C1 C5 Ir 69.9(7)
C10 C5 Ir 126.6(9)
C31 P1 C41 105.7(5)
C31 P1 C21 105.3(5)
C41 P1 C21 102.6(5)
C31 P1 Ir 112.1(3)
C41 P1 Ir 113.9(4)
C21 P1 Ir 116.3(4)
C22 C21 C26 119.0(11)
C22 C21 P1 121.9(10)
C26 C21 P1 119.0(9)
C21 C22 C23 120.5(12)
C24 C23 C22 119.7(12)
C23 C24 C25 121.3(12)
C24 C25 C26 119.0(13)
C25 C26 C21 120.3(12)
C36 C31 C32 119.3(10)
C36 C31 P1 119.8(8)
C32 C31 P1 120.5(8)
C33 C32 C31 119.1(11)
C32 C33 C34 122.8(11)
C33 C34 C35 117.7(11)
C36 C35 C34 120.3(12)
C35 C36 C31 120.7(11)
C11 O1 C12 121.1(9)
O1 C11 C13 118.5(10)
O1 C11 Ir 113.1(8)
C13 C11 Ir 128.4(9)
C14 C13 C11 132.6(13)
C13 C14 C15 124.8(14)
C13 C14 C16 122.7(14)
C15 C14 C16 111.7(14)
F2 P3 F1A 122.0(13)
F2 P3 F5A 117.3(10)
F1A P3 F5A 97.9(13)
F2 P3 F4 98.4(11)
F1A P3 F4 87.0(11)
F5A P3 F4 132.7(13)
F2 P3 F6 94.0(13)
F1A P3 F6 143.7(14)
F5A P3 F6 56.9(12)
F4 P3 F6 92.8(10)
F2 P3 F3A 48.7(12)
F1A P3 F3A 91.8(12)
F5A P3 F3A 88.3(13)
F4 P3 F3A 138.7(14)
F6 P3 F3A 111.1(11)
F2 P3 F4A 128.3(13)
F1A P3 F4A 92.8(12)
F5A P3 F4A 90.7(14)
F4 P3 F4A 42.0(10)
F6 P3 F4A 64.8(11)
F3A P3 F4A 175.4(12)
F2 P3 F2A 57.8(12)
F1A P3 F2A 89.4(13)
F5A P3 F2A 172.7(11)
F4 P3 F2A 47.5(13)
F6 P3 F2A 116.7(14)
F3A P3 F2A 91.3(18)
F4A P3 F2A 89.1(17)
F2 P3 F1 93.3(12)
F1A P3 F1 28.7(9)
F5A P3 F1 116.6(11)
F4 P3 F1 89.2(9)
F6 P3 F1 172.1(13)
F3A P3 F1 71.8(10)
F4A P3 F1 112.6(11)
F2A P3 F1 70.1(11)
F2 P3 F3 89.2(10)
F1A P3 F3 86.3(11)
F5A P3 F3 43.9(10)
F4 P3 F3 171.8(11)
F6 P3 F3 89.8(11)
F3A P3 F3 46.4(11)
F4A P3 F3 133.7(14)
F2A P3 F3 137.2(17)
F1 P3 F3 87.2(10)
F2 P3 F6A 54.4(11)
F1A P3 F6A 174.3(12)
F5A P3 F6A 87.8(10)
F4 P3 F6A 89.1(9)
F6 P3 F6A 40.7(10)
F3A P3 F6A 88.2(11)
F4A P3 F6A 87.2(11)
F2A P3 F6A 84.9(10)
F1 P3 F6A 147.0(11)
F3 P3 F6A 97.9(8)
F2 P3 F5 173.5(12)
F1A P3 F5 55.8(13)
F5A P3 F5 58.8(10)
F4 P3 F5 87.7(11)
F6 P3 F5 87.9(13)
F3A P3 F5 124.9(15)
F4A P3 F5 58.1(12)
F2A P3 F5 126.6(12)
F1 P3 F5 84.5(11)
F3 P3 F5 84.6(11)
F6A P3 F5 128.3(12)
F1A F5 F4A 93.3(17)
F1A F5 F5A 96.8(15)
F4A F5 F5A 89.4(16)
F1A F5 P3 56.5(10)
F4A F5 P3 58.1(11)
F5A F5 P3 56.7(9)
F3A F2 F6A 113.2(18)
F3A F2 P3 70.1(13)
F6A F2 P3 70.0(11)
F3A F2 F2A 111.2(19)
F6A F2 F2A 97.6(19)
P3 F2 F2A 65.5(11)
F5A F3 F3A 124.7(19)
F5A F3 P3 64.5(11)
F3A F3 P3 64.3(11)
F4A F4 F2A 137(2)
F4A F4 P3 70.0(14)
F2A F4 P3 67.5(13)
F1A F1 P3 67(3)
F6A F6 F5A 117(2)
F6A F6 P3 74.3(13)
F5A F6 P3 61.0(10)
F6A F6 F4A 103.7(19)
F5A F6 F4A 89.0(17)
P3 F6 F4A 58.0(10)
F1 F1A F5 151(4)
F1 F1A P3 84(3)
F5 F1A P3 67.7(14)
F4 F2A F2 112.5(17)
F4 F2A P3 65.0(12)
F2 F2A P3 56.7(10)
F2 F3A F3 119.7(19)
F2 F3A P3 61.2(12)
F3 F3A P3 69.3(12)
F4 F4A F5 111(2)
F4 F4A P3 68.0(14)
F5 F4A P3 63.9(10)
F4 F4A F6 106(2)
F5 F4A F6 87.0(16)
P3 F4A F6 57.2(9)
F3 F5A F6 114.4(19)
F3 F5A P3 71.5(12)
F6 F5A P3 62.1(9)
F3 F5A F5 105.3(18)
F6 F5A F5 94.1(17)
P3 F5A F5 64.5(9)
F6 F6A F2 118.5(18)
F6 F6A P3 64.9(12)
F2 F6A P3 55.6(9)

loop_
_geom_bond_atom_site_label_1
_geom_bond_atom_site_label_2
_geom_bond_distance
Ir CT 1.8745(4)
Ir C11 2.000(11)
Ir C3 2.175(12)
Ir C1 2.236(13)
Ir C2 2.251(14)
Ir C4 2.271(13)
Ir C5 2.273(12)
Ir P1 2.320(3)
Ir Cl 2.396(3)
C1 C5 1.446(18)
C1 C2 1.448(16)
C1 C6 1.499(18)
C2 C3 1.46(2)
C2 C7 1.48(2)
C3 C4 1.46(2)
C3 C8 1.520(19)
C4 C5 1.413(18)
C4 C9 1.466(19)
C5 C10 1.504(18)
P1 C31 1.811(11)
P1 C41 1.811(11)
P1 C21 1.817(12)
C21 C22 1.387(16)
C21 C26 1.413(17)
C22 C23 1.397(16)
C23 C24 1.375(19)
C24 C25 1.390(18)
C25 C26 1.395(17)
C31 C36 1.400(16)
C31 C32 1.418(14)
C32 C33 1.369(16)
C33 C34 1.409(18)
C34 C35 1.412(17)
C35 C36 1.395(15)
O1 C11 1.303(13)
O1 C12 1.479(13)
C11 C13 1.450(16)
C13 C14 1.292(18)
C14 C15 1.47(2)
C14 C16 1.50(2)
P3 F2 1.470(16)
P3 F1A 1.52(2)
P3 F5A 1.559(17)
P3 F4 1.569(16)
P3 F6 1.575(17)
P3 F3A 1.576(19)
P3 F4A 1.59(2)
P3 F2A 1.600(18)
P3 F1 1.633(18)
P3 F3 1.638(15)
P3 F6A 1.674(16)
P3 F5 1.682(19)
F5 F1A 1.50(3)
F5 F4A 1.59(3)
F5 F5A 1.59(3)
F2 F3A 1.26(3)
F2 F6A 1.45(3)
F2 F2A 1.49(3)
F3 F5A 1.20(3)
F3 F3A 1.27(3)
F4 F4A 1.13(3)
F4 F2A 1.28(3)
F1 F1A 0.79(2)
F6 F6A 1.13(3)
F6 F5A 1.49(3)
F6 F4A 1.70(3)
